data_4506983
loop_
_publ_author_name
'Qin, Ying-Lian'
'Liu, Jiang'
'Hou, Juan-Juan'
'Yao, Ru-Xin'
'Zhang, Xian-Ming'

_publ_section_title
;
 Reconstruction of a (6,3) Brick Wall Sheet Giving an Unprecedented
 Shubnikov-type (5,34) Sheet in Luminescent Cuprous Cyanide Supramolecular
 Isomers of Pseudo-polyrotaxane
;
_journal_issue 12
_journal_name_full 'Crystal Growth &amp; Design'
_journal_page_first 6068
_journal_paper_doi 10.1021/cg301192y
_journal_volume 12
_journal_year 2012
_chemical_formula_sum 'C7 H4 Cu3 N5'
_chemical_formula_weight 348.77
_chemical_name_systematic
; 
 ? 
;
_space_group_IT_number 15
_symmetry_cell_setting monoclinic
_symmetry_space_group_name_Hall '-C 2yc'
_symmetry_space_group_name_H-M 'C 1 2/c 1'
_atom_sites_solution_hydrogens geom
_atom_sites_solution_primary direct
_atom_sites_solution_secondary difmap
_audit_creation_method SHELXL-97
_cell_angle_alpha 90.00
_cell_angle_beta 97.955(9)
_cell_angle_gamma 90.00
_cell_formula_units_Z 16
_cell_length_a 15.958(8)
_cell_length_b 9.652(5)
_cell_length_c 27.058(13)
_cell_measurement_temperature 298(2)
_cell_volume 4128(4)
_computing_cell_refinement 'SMART (Bruker, 2001)'
_computing_data_collection 'SMART (Bruker, 2001)'
_computing_data_reduction 'SAINT (Bruker, 2001)'
_computing_molecular_graphics 'SAINT (Bruker, 2001)'
_computing_publication_material 'SHELXL-97 (Sheldrick, 1997)'
_computing_structure_refinement 'SHELXL-97 (Sheldrick, 1997)'
_computing_structure_solution 'SHELXS-97 (Sheldrick, 1990)'
_diffrn_ambient_temperature 298(2)
_diffrn_measured_fraction_theta_full 0.997
_diffrn_measured_fraction_theta_max 0.997
_diffrn_radiation_monochromator graphite
_diffrn_radiation_source 'fine-focus sealed tube'
_diffrn_radiation_type MoK\a
_diffrn_radiation_wavelength 0.71073
_diffrn_reflns_av_R_equivalents 0.0233
_diffrn_reflns_av_sigmaI/netI 0.0372
_diffrn_reflns_limit_h_max 10
_diffrn_reflns_limit_h_min -20
_diffrn_reflns_limit_k_max 12
_diffrn_reflns_limit_k_min -10
_diffrn_reflns_limit_l_max 34
_diffrn_reflns_limit_l_min -34
_diffrn_reflns_number 9656
_diffrn_reflns_theta_full 26.99
_diffrn_reflns_theta_max 26.99
_diffrn_reflns_theta_min 1.52
_exptl_absorpt_coefficient_mu 6.094
_exptl_absorpt_correction_T_max 0.5809
_exptl_absorpt_correction_T_min 0.3754
_exptl_absorpt_correction_type empirical
_exptl_absorpt_process_details 'SADABS, Sheldrick, 1997'
_exptl_crystal_colour yellow
_exptl_crystal_density_diffrn 2.245
_exptl_crystal_density_method 'not measured'
_exptl_crystal_description lamellar
_exptl_crystal_F_000 2688
_exptl_crystal_size_max 0.20
_exptl_crystal_size_mid 0.12
_exptl_crystal_size_min 0.10
_refine_diff_density_max 0.681
_refine_diff_density_min -0.493
_refine_diff_density_rms 0.098
_refine_ls_extinction_method none
_refine_ls_goodness_of_fit_ref 1.021
_refine_ls_hydrogen_treatment constr
_refine_ls_matrix_type full
_refine_ls_number_parameters 271
_refine_ls_number_reflns 4490
_refine_ls_number_restraints 0
_refine_ls_restrained_S_all 1.021
_refine_ls_R_factor_all 0.0846
_refine_ls_R_factor_gt 0.0445
_refine_ls_shift/su_max 0.001
_refine_ls_shift/su_mean 0.000
_refine_ls_structure_factor_coef Fsqd
_refine_ls_weighting_details 'calc w=1/[\s^2^(Fo^2^)+(0.0442P)^2^+12.5420P] where P=(Fo^2^+2Fc^2^)/3'
_refine_ls_weighting_scheme calc
_refine_ls_wR_factor_gt 0.1071
_refine_ls_wR_factor_ref 0.1279
_reflns_number_gt 2425
_reflns_number_total 4490
_reflns_threshold_expression >2sigma(I)
_cod_data_source_file cg301192y_si_001.cif
_cod_data_source_block 2
_cod_depositor_comments
;
The following automatic conversions were performed:

'_symmetry_cell_setting' value 'Monoclinic' changed to 'monoclinic'
according to /home/saulius/struct/CIF-dictionaries/cif_core.dic
dictionary named 'cif_core.dic' version 2.4.2 from 2011-04-26.

Automatic conversion script
Id: cif_fix_values 1891 2012-01-12 08:04:46Z andrius 
;
_cod_original_sg_symbol_H-M C2/c
_cod_database_code 4506983

loop_
_symmetry_equiv_pos_as_xyz
'x, y, z'
'-x, y, -z+1/2'
'x+1/2, y+1/2, z'
'-x+1/2, y+1/2, -z+1/2'
'-x, -y, -z'
'x, -y, z-1/2'
'-x+1/2, -y+1/2, -z'
'x+1/2, -y+1/2, z-1/2'

loop_
_atom_site_label
_atom_site_type_symbol
_atom_site_fract_x
_atom_site_fract_y
_atom_site_fract_z
_atom_site_U_iso_or_equiv
_atom_site_adp_type
_atom_site_occupancy
_atom_site_symmetry_multiplicity
_atom_site_calc_flag
_atom_site_refinement_flags
Cu1 Cu 0.02848(5) 0.46356(6) 0.37912(3) 0.0447(2) Uani 1 1 d .
Cu2 Cu -0.02865(5) 0.96367(6) 0.37144(3) 0.0450(2) Uani 1 1 d .
Cu3 Cu 0.22162(5) 0.44398(6) 0.24592(3) 0.0460(2) Uani 1 1 d .
Cu4 Cu -0.22148(6) 0.99984(7) 0.50366(4) 0.0510(2) Uani 1 1 d .
Cu5 Cu 0.37527(6) 0.98184(7) 0.43749(4) 0.0645(3) Uani 1 1 d .
Cu6 Cu 0.12518(5) 0.95413(7) 0.31251(4) 0.0620(3) Uani 1 1 d .
N1 N 0.1632(3) 0.4639(4) 0.37724(19) 0.0435(13) Uani 1 1 d .
N2 N 0.3365(3) 0.4637(4) 0.3734(2) 0.0450(13) Uani 1 1 d .
N3 N 0.0869(3) 0.4444(4) 0.2478(2) 0.0461(14) Uani 1 1 d .
N4 N -0.0877(3) 1.0005(4) 0.5020(2) 0.0498(14) Uani 1 1 d .
C1 C 0.2061(4) 0.3455(5) 0.3722(3) 0.0526(19) Uani 1 1 d .
H1A H 0.1772 0.2615 0.3702 0.063 Uiso 1 1 calc R
C2 C 0.2913(4) 0.3465(5) 0.3699(3) 0.0513(18) Uani 1 1 d .
H2A H 0.3186 0.2631 0.3659 0.062 Uiso 1 1 calc R
C3 C 0.2936(4) 0.5795(5) 0.3780(3) 0.0513(19) Uani 1 1 d .
H3A H 0.3226 0.6633 0.3801 0.062 Uiso 1 1 calc R
C4 C 0.2084(4) 0.5809(5) 0.3799(3) 0.0496(18) Uani 1 1 d .
H4A H 0.1814 0.6652 0.3831 0.060 Uiso 1 1 calc R
C5 C 0.0428(4) 0.3271(5) 0.2492(3) 0.0538(19) Uani 1 1 d .
H5A H 0.0710 0.2429 0.2490 0.065 Uiso 1 1 calc R
C6 C 0.0424(4) 0.5616(5) 0.2488(3) 0.0515(19) Uani 1 1 d .
H6A H 0.0703 0.6460 0.2480 0.062 Uiso 1 1 calc R
C7 C -0.0447(4) 0.8843(6) 0.4960(3) 0.0552(19) Uani 1 1 d .
H7A H -0.0738 0.8006 0.4931 0.066 Uiso 1 1 calc R
C8 C -0.0408(5) 1.1164(6) 0.5060(3) 0.0557(19) Uani 1 1 d .
H8A H -0.0673 1.2005 0.5104 0.067 Uiso 1 1 calc R
N5 N 0.0042(3) 0.6574(4) 0.3746(2) 0.0504(15) Uani 1 1 d .
C9 C -0.0034(4) 0.7767(5) 0.3726(2) 0.0404(14) Uani 1 1 d .
N6 N -0.0045(3) 1.1574(5) 0.3757(2) 0.0522(15) Uani 1 1 d .
C10 C 0.0037(4) 1.2783(5) 0.3780(2) 0.0396(14) Uani 1 1 d .
C11 C -0.2468(4) 0.8073(5) 0.5012(3) 0.0587(18) Uani 0.50 1 d P
N7 N -0.2468(4) 0.8073(5) 0.5012(3) 0.0587(18) Uani 0.50 1 d P
C12 C -0.2461(4) 1.1918(5) 0.5010(2) 0.0503(16) Uani 0.50 1 d P
N8 N -0.2461(4) 1.1918(5) 0.5010(2) 0.0503(16) Uani 0.50 1 d P
C13 C 0.2463(4) 0.6320(5) 0.2510(3) 0.0438(16) Uani 1 1 d .
N9 N 0.2558(3) 0.7512(4) 0.2536(2) 0.0541(15) Uani 1 1 d .
C14 C 0.4699(3) 0.9952(5) 0.4862(2) 0.0462(15) Uani 0.50 1 d P
N10 N 0.4699(3) 0.9952(5) 0.4862(2) 0.0462(15) Uani 0.50 1 d P
C15 C 0.2823(3) 0.9699(5) 0.3896(2) 0.0347(13) Uani 1 1 d .
N11 N 0.2214(4) 0.9639(5) 0.3616(2) 0.0573(16) Uani 1 1 d .
C16 C 0.0298(3) 0.9504(5) 0.2642(2) 0.0438(15) Uani 0.50 1 d P
N12 N 0.0298(3) 0.9504(5) 0.2642(2) 0.0438(15) Uani 0.50 1 d P

loop_
_atom_site_aniso_label
_atom_site_aniso_U_11
_atom_site_aniso_U_22
_atom_site_aniso_U_33
_atom_site_aniso_U_23
_atom_site_aniso_U_13
_atom_site_aniso_U_12
Cu1 0.0457(5) 0.0262(3) 0.0621(5) -0.0011(3) 0.0068(4) 0.0007(3)
Cu2 0.0461(5) 0.0260(3) 0.0628(5) -0.0003(3) 0.0074(4) 0.0020(3)
Cu3 0.0564(5) 0.0175(3) 0.0647(5) -0.0006(3) 0.0105(4) -0.0001(3)
Cu4 0.0554(5) 0.0316(3) 0.0666(6) -0.0026(3) 0.0103(4) 0.0001(3)
Cu5 0.0550(5) 0.0522(4) 0.0720(6) 0.0017(4) -0.0419(4) -0.0049(4)
Cu6 0.0527(5) 0.0464(4) 0.0723(6) 0.0006(4) -0.0429(4) -0.0023(4)
N1 0.034(3) 0.031(2) 0.066(4) -0.003(2) 0.007(3) 0.0034(19)
N2 0.036(3) 0.030(2) 0.066(4) 0.000(2) -0.001(3) 0.003(2)
N3 0.049(3) 0.024(2) 0.064(4) -0.002(2) 0.003(3) 0.0036(19)
N4 0.051(3) 0.034(2) 0.062(4) 0.000(2) 0.001(3) 0.001(2)
C1 0.040(4) 0.026(3) 0.090(6) -0.006(3) 0.004(4) -0.001(2)
C2 0.043(4) 0.030(3) 0.079(5) -0.006(3) 0.005(4) 0.003(2)
C3 0.040(4) 0.023(2) 0.089(6) -0.002(3) 0.003(4) -0.003(2)
C4 0.038(4) 0.024(2) 0.084(5) -0.003(3) 0.001(4) 0.002(2)
C5 0.046(4) 0.020(2) 0.094(5) -0.002(3) 0.006(4) 0.003(2)
C6 0.051(4) 0.019(2) 0.083(5) 0.003(3) 0.003(4) -0.002(2)
C7 0.049(4) 0.037(3) 0.077(5) -0.004(3) -0.001(4) -0.001(3)
C8 0.062(5) 0.033(3) 0.070(5) -0.002(3) 0.003(4) 0.005(3)
N5 0.050(3) 0.033(2) 0.071(4) 0.004(2) 0.017(3) 0.013(2)
C9 0.041(3) 0.027(2) 0.054(4) 0.001(2) 0.011(3) 0.002(2)
N6 0.046(3) 0.040(3) 0.072(4) -0.005(2) 0.012(3) -0.007(2)
C10 0.034(3) 0.026(2) 0.060(4) -0.004(2) 0.008(3) 0.002(2)
C11 0.059(4) 0.040(3) 0.081(5) -0.005(3) 0.021(4) 0.005(3)
N7 0.059(4) 0.040(3) 0.081(5) -0.005(3) 0.021(4) 0.005(3)
C12 0.053(4) 0.040(2) 0.061(4) 0.001(3) 0.020(3) -0.008(3)
N8 0.053(4) 0.040(2) 0.061(4) 0.001(3) 0.020(3) -0.008(3)
C13 0.041(4) 0.024(2) 0.066(4) -0.002(2) 0.007(4) 0.001(2)
N9 0.051(3) 0.029(2) 0.084(4) -0.005(2) 0.013(3) -0.011(2)
C14 0.034(3) 0.053(3) 0.046(4) 0.003(2) -0.015(3) 0.000(2)
N10 0.034(3) 0.053(3) 0.046(4) 0.003(2) -0.015(3) 0.000(2)
C15 0.021(3) 0.040(3) 0.035(3) 0.001(2) -0.023(3) -0.005(2)
N11 0.068(4) 0.037(3) 0.065(4) -0.001(2) 0.002(3) 0.003(3)
C16 0.040(3) 0.035(2) 0.049(4) 0.002(2) -0.021(3) -0.003(2)
N12 0.040(3) 0.035(2) 0.049(4) 0.002(2) -0.021(3) -0.003(2)

loop_
_atom_type_symbol
_atom_type_description
_atom_type_scat_dispersion_real
_atom_type_scat_dispersion_imag
_atom_type_scat_source
C C 0.0033 0.0016 'International Tables Vol C Tables 4.2.6.8 and 6.1.1.4'
H H 0.0000 0.0000 'International Tables Vol C Tables 4.2.6.8 and 6.1.1.4'
N N 0.0061 0.0033 'International Tables Vol C Tables 4.2.6.8 and 6.1.1.4'
Cu Cu 0.3201 1.2651 'International Tables Vol C Tables 4.2.6.8 and 6.1.1.4'

loop_
_geom_angle_atom_site_label_1
_geom_angle_atom_site_label_2
_geom_angle_atom_site_label_3
_geom_angle
_geom_angle_site_symmetry_1
_geom_angle_site_symmetry_3
C10 Cu1 N5 156.1(2) 1_545 .
C10 Cu1 N1 102.4(2) 1_545 .
N5 Cu1 N1 101.0(2) . .
C9 Cu2 N6 156.0(2) . .
C9 Cu2 N2 102.4(2) . 3_455
N6 Cu2 N2 101.1(2) . 3_455
C13 Cu3 N9 157.0(2) . 4_545
C13 Cu3 N3 101.4(2) . .
N9 Cu3 N3 101.01(19) 4_545 .
C12 Cu4 C11 156.0(3) . .
C12 Cu4 N4 101.5(2) . .
C11 Cu4 N4 102.1(2) . .
C15 Cu5 C14 179.6(2) . .
C16 Cu6 N11 178.2(2) . .
C4 N1 C1 116.3(5) . .
C4 N1 Cu1 122.2(4) . .
C1 N1 Cu1 121.5(4) . .
C3 N2 C2 116.0(5) . .
C3 N2 Cu2 122.1(4) . 3_545
C2 N2 Cu2 121.9(4) . 3_545
C5 N3 C6 115.6(5) . .
C5 N3 Cu3 122.0(4) . .
C6 N3 Cu3 122.4(4) . .
C7 N4 C8 114.8(6) . .
C7 N4 Cu4 122.0(4) . .
C8 N4 Cu4 123.2(4) . .
N1 C1 C2 121.3(5) . .
N2 C2 C1 122.2(5) . .
N2 C3 C4 122.8(5) . .
N1 C4 C3 121.5(5) . .
N3 C5 C5 122.1(3) . 2
N3 C6 C6 122.3(3) . 2
N4 C7 C8 122.6(6) . 5_576
N4 C8 C7 122.6(6) . 5_576
C9 N5 Cu1 174.4(5) . .
N5 C9 Cu2 172.9(6) . .
C10 N6 Cu2 174.9(5) . .
N6 C10 Cu1 173.3(5) . 1_565
N7 C11 C11 0.0(10) 7_466 7_466
N7 C11 Cu4 172.7(8) 7_466 .
C11 C11 Cu4 172.7(8) 7_466 .
N8 C12 C12 0.0(9) 7_476 7_476
N8 C12 Cu4 174.2(8) 7_476 .
C12 C12 Cu4 174.2(8) 7_476 .
N9 C13 Cu3 175.3(5) . .
C13 N9 Cu3 175.0(6) . 4
N10 C14 C14 0.0(7) 5_676 5_676
N10 C14 Cu5 176.3(8) 5_676 .
C14 C14 Cu5 176.3(8) 5_676 .
N11 C15 Cu5 176.3(6) . .
C15 N11 Cu6 176.7(6) . .
N12 C16 C16 0.0(5) 2 2
N12 C16 Cu6 177.8(7) 2 .
C16 C16 Cu6 177.8(7) 2 .

loop_
_geom_bond_atom_site_label_1
_geom_bond_atom_site_label_2
_geom_bond_distance
_geom_bond_site_symmetry_2
Cu1 C10 1.830(5) 1_545
Cu1 N5 1.911(4) .
Cu1 N1 2.157(5) .
Cu2 C9 1.849(5) .
Cu2 N6 1.910(4) .
Cu2 N2 2.159(5) 3_455
Cu3 C13 1.858(5) .
Cu3 N9 1.895(4) 4_545
Cu3 N3 2.158(5) .
Cu4 C12 1.893(5) .
Cu4 C11 1.901(5) .
Cu4 N4 2.142(6) .
Cu5 C15 1.834(5) .
Cu5 C14 1.866(5) .
Cu6 C16 1.865(4) .
Cu6 N11 1.888(6) .
N1 C4 1.337(6) .
N1 C1 1.349(7) .
N2 C3 1.327(7) .
N2 C2 1.337(7) .
N2 Cu2 2.159(5) 3_545
N3 C5 1.336(7) .
N3 C6 1.338(6) .
N4 C7 1.336(7) .
N4 C8 1.342(7) .
C1 C2 1.370(9) .
C3 C4 1.367(8) .
C5 C5 1.373(12) 2
C6 C6 1.363(12) 2
C7 C8 1.372(9) 5_576
C8 C7 1.372(9) 5_576
N5 C9 1.158(6) .
N6 C10 1.175(6) .
C10 Cu1 1.830(5) 1_565
C11 N7 1.113(10) 7_466
C11 C11 1.113(10) 7_466
C12 N8 1.132(10) 7_476
C12 C12 1.132(10) 7_476
C13 N9 1.161(6) .
N9 Cu3 1.895(4) 4
C14 N10 1.137(9) 5_676
C14 C14 1.137(9) 5_676
C15 N11 1.147(7) .
C16 N12 1.136(9) 2
C16 C16 1.136(9) 2
